data_2241431
loop_
_publ_author_name
'Syed, Sabrina'
'Halim, Siti Nadiah Abdul'
'Jotani, Mukesh M.'
'Tiekink, Edward R. T.'

_publ_section_title
;
 A 2:1 co-crystal of <i>p</i>-nitrobenzoic acid and
 <i>N</i>,<i>N</i>'-bis(pyridin-3-ylmethyl)ethanediamide: crystal
 structure and Hirshfeld surface analysis
;
_journal_coeditor_code HB7557
_journal_issue 1
_journal_name_full 'Acta Crystallographica Section E'
_journal_page_first 76
_journal_page_last 82
_journal_paper_doi 10.1107/S2056989015024068
_journal_volume 72
_journal_year 2016
_chemical_formula_iupac 'C14 H14 N4 O2, 2C7 H5 N O4'
_chemical_formula_moiety 'C14 H14 N4 O2, 2(C7 H5 N O4)'
_chemical_formula_sum 'C28 H24 N6 O10'
_chemical_formula_weight 604.53
_chemical_name_systematic '4-Nitrobenzoic acid--<i>N</i>,<i>N</i>'-bis(pyridin-3-ylmethyl)ethanediamide (2/1)'
_space_group_crystal_system triclinic
_space_group_IT_number 2
_space_group_name_Hall '-P 1'
_space_group_name_H-M_alt 'P -1'
_symmetry_space_group_name_Hall '-P 1'
_symmetry_space_group_name_H-M 'P -1'
_atom_sites_solution_hydrogens mixed
_audit_creation_method SHELXL-2014/7
_cell_angle_alpha 91.070(5)
_cell_angle_beta 92.131(5)
_cell_angle_gamma 96.602(5)
_cell_formula_units_Z 1
_cell_length_a 6.6981(4)
_cell_length_b 6.9988(4)
_cell_length_c 14.1770(9)
_cell_measurement_reflns_used 2741
_cell_measurement_temperature 100(2)
_cell_measurement_theta_max 28.77
_cell_measurement_theta_min 3.96
_cell_volume 659.56(7)
_computing_cell_refinement
;
CrysAlis PRO (Agilent, 2014)
;
_computing_data_collection
;
CrysAlis PRO (Agilent, 2014)
;
_computing_data_reduction
;
CrysAlis PRO (Agilent, 2014)
;
_computing_molecular_graphics
;
ORTEP-3 for Windows (Farrugia, 2012), <i>QMol</i> (Gans & Shalloway,
2001),
DIAMOND (Brandenburg, 2006)
;
_computing_publication_material
;
publCIF (Westrip, 2010)
;
_computing_structure_refinement
;
SHELXL2014/7 (Sheldrick, 2015)
;
_computing_structure_solution
;
SHELXS97 (Sheldrick, 2008)
;
_diffrn_ambient_temperature 100(2)
_diffrn_detector_area_resol_mean 10.4041
_diffrn_measured_fraction_theta_full 0.968
_diffrn_measured_fraction_theta_max 0.968
_diffrn_measurement_device_type 'Agilent SuperNova Dual diffractometer with Atlas detector'
_diffrn_measurement_method '\w scan'
_diffrn_radiation_monochromator Mirror
_diffrn_radiation_source 'SuperNova (Mo) X-ray Source'
_diffrn_radiation_type MoK\a
_diffrn_radiation_wavelength 0.71073
_diffrn_reflns_av_R_equivalents 0.0212
_diffrn_reflns_limit_h_max 8
_diffrn_reflns_limit_h_min -8
_diffrn_reflns_limit_k_max 8
_diffrn_reflns_limit_k_min -8
_diffrn_reflns_limit_l_max 16
_diffrn_reflns_limit_l_min -17
_diffrn_reflns_number 5870
_diffrn_reflns_theta_full 26.491
_diffrn_reflns_theta_max 26.491
_diffrn_reflns_theta_min 2.876
_diffrn_standards_decay_% 0
_diffrn_standards_interval_count 0
_diffrn_standards_interval_time 0
_diffrn_standards_number 0
_exptl_absorpt_coefficient_mu 0.118
_exptl_absorpt_correction_T_max 1.00000
_exptl_absorpt_correction_T_min 0.63253
_exptl_absorpt_correction_type multi-scan
_exptl_absorpt_process_details
;
(CrysAlis PRO; Agilent, 2014)
;
_exptl_crystal_colour colourless
_exptl_crystal_density_diffrn 1.522
_exptl_crystal_description block
_exptl_crystal_F_000 314
_exptl_crystal_size_max 0.300
_exptl_crystal_size_mid 0.250
_exptl_crystal_size_min 0.200
_refine_diff_density_max 0.368
_refine_diff_density_min -0.247
_refine_ls_extinction_method none
_refine_ls_goodness_of_fit_ref 1.054
_refine_ls_matrix_type full
_refine_ls_number_parameters 202
_refine_ls_number_reflns 2645
_refine_ls_number_restraints 2
_refine_ls_restrained_S_all 1.055
_refine_ls_R_factor_all 0.0508
_refine_ls_R_factor_gt 0.0398
_refine_ls_shift/su_max 0.000
_refine_ls_shift/su_mean 0.000
_refine_ls_structure_factor_coef Fsqd
_refine_ls_weighting_details 'w=1/[\s^2^(Fo^2^)+(0.0513P)^2^+0.2196P] where P=(Fo^2^+2Fc^2^)/3'
_refine_ls_weighting_scheme calc
_refine_ls_wR_factor_gt 0.0997
_refine_ls_wR_factor_ref 0.1095
_reflns_number_gt 2203
_reflns_number_total 2645
_reflns_threshold_expression 'I > 2\s(I)'
_cod_data_source_file hb7557sup1.cif
_cod_data_source_block I
_cod_depositor_comments
;Adding full bibliography for 2241431.cif.

 Adding full bibliography for 2241431.cif.
;
_cod_database_code 2241431
_cod_database_fobs_code 2241431
_shelx_space_group_comment
;
The symmetry employed for this shelxl refinement is uniquely defined
by the following loop, which should always be used as a source of
symmetry information in preference to the above space-group names.
They are only intended as comments.
;
_shelx_estimated_absorpt_t_min 0.965
_shelx_estimated_absorpt_t_max 0.977

loop_
_space_group_symop_operation_xyz
'x, y, z'
'-x, -y, -z'

loop_
_atom_site_type_symbol
_atom_site_label
_atom_site_fract_x
_atom_site_fract_y
_atom_site_fract_z
_atom_site_U_iso_or_equiv
_atom_site_adp_type
_atom_site_calc_flag
_atom_site_occupancy
O O1 1.11011(16) 0.56895(15) 0.89399(7) 0.0199(3) Uani d 1
N N1 0.70817(19) 0.71283(17) 0.65579(9) 0.0186(3) Uani d 1
N N2 0.88281(19) 0.71178(17) 0.97708(9) 0.0179(3) Uani d 1
H H2N 0.8149 0.7109 1.0291 0.021 Uiso calc 1
C C1 0.7342(2) 0.7881(2) 0.82222(11) 0.0172(3) Uani d 1
C C2 0.8169(2) 0.7782(2) 0.73381(11) 0.0183(3) Uani d 1
H H2 0.9561 0.8193 0.7284 0.022 Uiso calc 1
C C3 0.5122(2) 0.6562(2) 0.66314(11) 0.0187(3) Uani d 1
H H3 0.4350 0.6101 0.6081 0.022 Uiso calc 1
C C4 0.4177(2) 0.6621(2) 0.74804(11) 0.0194(3) Uani d 1
H H4 0.2778 0.6218 0.7510 0.023 Uiso calc 1
C C5 0.5299(2) 0.7276(2) 0.82860(11) 0.0178(3) Uani d 1
H H5 0.4680 0.7313 0.8877 0.021 Uiso calc 1
C C6 0.8627(2) 0.8617(2) 0.90832(11) 0.0204(3) Uani d 1
H H6A 0.9980 0.9132 0.8883 0.024 Uiso calc 1
H H6B 0.8018 0.9684 0.9386 0.024 Uiso calc 1
C C7 1.0031(2) 0.5762(2) 0.96193(10) 0.0155(3) Uani d 1
O O2 0.87273(16) 0.69092(16) 0.49240(8) 0.0215(3) Uani d 1
H H2O 0.825(3) 0.698(3) 0.5481(8) 0.032 Uiso d 1
O O3 1.14230(17) 0.83861(17) 0.57361(8) 0.0250(3) Uani d 1
O O4 1.41048(19) 0.74597(18) 0.08648(8) 0.0315(3) Uani d 1
O O5 1.68626(18) 0.82597(18) 0.16957(8) 0.0298(3) Uani d 1
N N3 1.5028(2) 0.78448(18) 0.16264(9) 0.0218(3) Uani d 1
C C8 1.0608(2) 0.7690(2) 0.50090(11) 0.0183(3) Uani d 1
C C9 1.1723(2) 0.7669(2) 0.41044(10) 0.0163(3) Uani d 1
C C10 1.0748(2) 0.7181(2) 0.32349(11) 0.0181(3) Uani d 1
H H10 0.9339 0.6801 0.3201 0.022 Uiso calc 1
C C11 1.1823(2) 0.7246(2) 0.24197(11) 0.0180(3) Uani d 1
H H11 1.1166 0.6924 0.1823 0.022 Uiso calc 1
C C12 1.3883(2) 0.7791(2) 0.24931(10) 0.0166(3) Uani d 1
C C13 1.4902(2) 0.8288(2) 0.33481(11) 0.0180(3) Uani d 1
H H13 1.6310 0.8672 0.3379 0.022 Uiso calc 1
C C14 1.3796(2) 0.8204(2) 0.41546(11) 0.0169(3) Uani d 1
H H14 1.4458 0.8516 0.4751 0.020 Uiso calc 1

loop_
_atom_site_aniso_label
_atom_site_aniso_U_11
_atom_site_aniso_U_22
_atom_site_aniso_U_33
_atom_site_aniso_U_12
_atom_site_aniso_U_13
_atom_site_aniso_U_23
O1 0.0189(6) 0.0249(6) 0.0158(5) 0.0010(4) 0.0052(5) 0.0015(4)
N1 0.0224(7) 0.0171(6) 0.0176(7) 0.0061(5) 0.0044(6) 0.0030(5)
N2 0.0194(7) 0.0203(6) 0.0138(6) 0.0013(5) 0.0032(5) -0.0007(5)
C1 0.0206(8) 0.0118(6) 0.0196(8) 0.0035(6) 0.0012(6) 0.0025(6)
C2 0.0178(8) 0.0149(7) 0.0229(8) 0.0031(6) 0.0035(6) 0.0045(6)
C3 0.0211(8) 0.0183(7) 0.0174(8) 0.0048(6) 0.0000(6) 0.0028(6)
C4 0.0182(8) 0.0191(7) 0.0207(8) 0.0010(6) 0.0029(6) 0.0032(6)
C5 0.0208(8) 0.0164(7) 0.0169(7) 0.0027(6) 0.0053(6) 0.0025(6)
C6 0.0217(8) 0.0166(7) 0.0225(8) 0.0003(6) 0.0013(7) 0.0009(6)
C7 0.0133(7) 0.0181(7) 0.0138(7) -0.0025(6) -0.0017(6) -0.0040(6)
O2 0.0197(6) 0.0264(6) 0.0185(6) 0.0011(5) 0.0052(5) 0.0008(5)
O3 0.0243(6) 0.0333(6) 0.0169(6) 0.0014(5) 0.0027(5) -0.0040(5)
O4 0.0396(8) 0.0406(7) 0.0152(6) 0.0078(6) 0.0037(5) -0.0007(5)
O5 0.0234(7) 0.0353(7) 0.0321(7) 0.0051(5) 0.0115(5) 0.0037(5)
N3 0.0273(8) 0.0183(6) 0.0215(7) 0.0070(6) 0.0066(6) 0.0029(5)
C8 0.0179(8) 0.0158(7) 0.0214(8) 0.0031(6) 0.0002(6) 0.0027(6)
C9 0.0190(8) 0.0126(7) 0.0177(8) 0.0029(6) 0.0025(6) 0.0017(6)
C10 0.0153(7) 0.0162(7) 0.0225(8) 0.0010(6) 0.0003(6) -0.0003(6)
C11 0.0217(8) 0.0163(7) 0.0158(7) 0.0024(6) -0.0024(6) -0.0004(6)
C12 0.0212(8) 0.0135(7) 0.0161(7) 0.0044(6) 0.0052(6) 0.0018(6)
C13 0.0163(8) 0.0161(7) 0.0216(8) 0.0022(6) 0.0010(6) 0.0011(6)
C14 0.0190(8) 0.0155(7) 0.0158(7) 0.0016(6) -0.0024(6) -0.0004(6)

loop_
_atom_type_symbol
_atom_type_description
_atom_type_scat_dispersion_real
_atom_type_scat_dispersion_imag
_atom_type_scat_source
C C 0.0033 0.0016 'International Tables Vol C Tables 4.2.6.8 and 6.1.1.4'
H H 0.0000 0.0000 'International Tables Vol C Tables 4.2.6.8 and 6.1.1.4'
N N 0.0061 0.0033 'International Tables Vol C Tables 4.2.6.8 and 6.1.1.4'
O O 0.0106 0.0060 'International Tables Vol C Tables 4.2.6.8 and 6.1.1.4'

loop_
_geom_angle_atom_site_label_1
_geom_angle_atom_site_label_2
_geom_angle_atom_site_label_3
_geom_angle_site_symmetry_3
_geom_angle
C3 N1 C2 . 118.66(13)
C7 N2 C6 . 120.64(13)
C7 N2 H2N . 119.7
C6 N2 H2N . 119.7
C2 C1 C5 . 117.70(14)
C2 C1 C6 . 121.03(14)
C5 C1 C6 . 121.28(14)
N1 C2 C1 . 122.83(14)
N1 C2 H2 . 118.6
C1 C2 H2 . 118.6
N1 C3 C4 . 122.32(14)
N1 C3 H3 . 118.8
C4 C3 H3 . 118.8
C3 C4 C5 . 119.07(14)
C3 C4 H4 . 120.5
C5 C4 H4 . 120.5
C4 C5 C1 . 119.42(14)
C4 C5 H5 . 120.3
C1 C5 H5 . 120.3
N2 C6 C1 . 112.31(12)
N2 C6 H6A . 109.1
C1 C6 H6A . 109.1
N2 C6 H6B . 109.1
C1 C6 H6B . 109.1
H6A C6 H6B . 107.9
O1 C7 N2 . 124.82(14)
O1 C7 C7 2_767 121.36(17)
N2 C7 C7 2_767 113.82(15)
C8 O2 H2O . 106.0(13)
O5 N3 O4 . 123.07(14)
O5 N3 C12 . 118.45(13)
O4 N3 C12 . 118.48(13)
O3 C8 O2 . 124.77(14)
O3 C8 C9 . 121.32(13)
O2 C8 C9 . 113.91(13)
C10 C9 C14 . 119.84(14)
C10 C9 C8 . 122.27(13)
C14 C9 C8 . 117.88(13)
C11 C10 C9 . 120.24(14)
C11 C10 H10 . 119.9
C9 C10 H10 . 119.9
C10 C11 C12 . 118.52(14)
C10 C11 H11 . 120.7
C12 C11 H11 . 120.7
C13 C12 C11 . 122.73(14)
C13 C12 N3 . 118.79(13)
C11 C12 N3 . 118.48(13)
C14 C13 C12 . 117.71(14)
C14 C13 H13 . 121.1
C12 C13 H13 . 121.1
C13 C14 C9 . 120.96(14)
C13 C14 H14 . 119.5
C9 C14 H14 . 119.5

loop_
_geom_bond_atom_site_label_1
_geom_bond_atom_site_label_2
_geom_bond_site_symmetry_2
_geom_bond_distance
O1 C7 . 1.2256(17)
N1 C3 . 1.335(2)
N1 C2 . 1.344(2)
N2 C7 . 1.3329(19)
N2 C6 . 1.4594(19)
N2 H2N . 0.8800
C1 C2 . 1.393(2)
C1 C5 . 1.392(2)
C1 C6 . 1.514(2)
C2 H2 . 0.9500
C3 C4 . 1.383(2)
C3 H3 . 0.9500
C4 C5 . 1.384(2)
C4 H4 . 0.9500
C5 H5 . 0.9500
C6 H6A . 0.9900
C6 H6B . 0.9900
C7 C7 2_767 1.530(3)
O2 C8 . 1.3145(18)
O2 H2O . 0.867(9)
O3 C8 . 1.2150(18)
O4 N3 . 1.2338(18)
O5 N3 . 1.2294(18)
N3 C12 . 1.4713(19)
C8 C9 . 1.508(2)
C9 C10 . 1.392(2)
C9 C14 . 1.395(2)
C10 C11 . 1.383(2)
C10 H10 . 0.9500
C11 C12 . 1.388(2)
C11 H11 . 0.9500
C12 C13 . 1.387(2)
C13 C14 . 1.384(2)
C13 H13 . 0.9500
C14 H14 . 0.9500

loop_
_geom_hbond_atom_site_label_D
_geom_hbond_atom_site_label_H
_geom_hbond_atom_site_label_A
_geom_hbond_site_symmetry_A
_geom_hbond_distance_DH
_geom_hbond_distance_HA
_geom_hbond_distance_DA
_geom_hbond_angle_DHA
N2 H2N O1 2_767 0.88 2.35 2.7116(16) 104
O2 H2O N1 . 0.866(13) 1.748(14) 2.6114(17) 175.1(19)
N2 H2N O5 1_456 0.88 2.36 3.2010(17) 159
C2 H2 O3 . 0.95 2.56 3.2062(19) 125
C4 H4 O1 1_455 0.95 2.37 3.0016(18) 124
C5 H5 O1 1_455 0.95 2.54 3.0843(18) 117
C11 H11 O1 2_766 0.95 2.45 3.2278(18) 139

loop_
_geom_torsion_atom_site_label_1
_geom_torsion_atom_site_label_2
_geom_torsion_atom_site_label_3
_geom_torsion_atom_site_label_4
_geom_torsion_site_symmetry_4
_geom_torsion
C3 N1 C2 C1 . 0.5(2)
C5 C1 C2 N1 . -0.2(2)
C6 C1 C2 N1 . 179.66(13)
C2 N1 C3 C4 . -0.1(2)
N1 C3 C4 C5 . -0.5(2)
C3 C4 C5 C1 . 0.8(2)
C2 C1 C5 C4 . -0.4(2)
C6 C1 C5 C4 . 179.72(13)
C7 N2 C6 C1 . 75.28(17)
C2 C1 C6 N2 . -113.64(15)
C5 C1 C6 N2 . 66.21(18)
C6 N2 C7 O1 . 3.1(2)
C6 N2 C7 C7 2_767 -176.55(14)
O3 C8 C9 C10 . -168.99(14)
O2 C8 C9 C10 . 10.7(2)
O3 C8 C9 C14 . 9.6(2)
O2 C8 C9 C14 . -170.76(12)
C14 C9 C10 C11 . -0.8(2)
C8 C9 C10 C11 . 177.77(13)
C9 C10 C11 C12 . 0.5(2)
C10 C11 C12 C13 . -0.5(2)
C10 C11 C12 N3 . 179.50(12)
O5 N3 C12 C13 . 2.7(2)
O4 N3 C12 C13 . -177.78(13)
O5 N3 C12 C11 . -177.38(13)
O4 N3 C12 C11 . 2.2(2)
C11 C12 C13 C14 . 0.8(2)
N3 C12 C13 C14 . -179.25(12)
C12 C13 C14 C9 . -1.0(2)
C10 C9 C14 C13 . 1.0(2)
C8 C9 C14 C13 . -177.57(13)
